data_4118833
loop_
_publ_author_name
'Masaki Horie'
'Yuji Suzaki'
'Daisuke Hashizume'
'Tomoko Abe'
'Tiendi Wu'
'Takafumi Sassa'
'Takuya Hosokai'
'Kohtaro Osakada'

_publ_section_title
;
 Thermally-Induced Phase Transition of Pseudorotaxane Crystals: Changes in
 Conformation and Interaction of the Molecules and Optical Properties of
 the Crystals
;
_journal_name_full 'Journal of the American Chemical Society'
_journal_page_first 17932
_journal_page_last 17944
_journal_paper_doi 10.1021/ja304406c
_journal_volume 134
_journal_year 2012
_chemical_formula_moiety 'C19 H22 Fe N, C24 H32 O8, P F6'
_chemical_formula_sum 'C43 H54 F6 Fe N O8 P'
_chemical_formula_weight 913.69
_chemical_name_systematic
; 
 ? 
;
_space_group_IT_number 2
_symmetry_cell_setting triclinic
_symmetry_space_group_name_Hall '-P 1'
_symmetry_space_group_name_H-M 'P -1'
_atom_sites_solution_hydrogens geom
_atom_sites_solution_primary direct
_atom_sites_solution_secondary difmap
_audit_creation_method SHELXL-97
_cell_angle_alpha 87.288(10)
_cell_angle_beta 81.024(7)
_cell_angle_gamma 88.600(10)
_cell_formula_units_Z 2
_cell_length_a 10.3858(17)
_cell_length_b 11.276(2)
_cell_length_c 19.379(3)
_cell_measurement_reflns_used 5203
_cell_measurement_temperature 373.2(1)
_cell_measurement_theta_max 28.4543
_cell_measurement_theta_min 1.8083
_cell_volume 2238.8(6)
_computing_cell_refinement 'CrystalClear (Rigaku/MSC Inc., 2005)'
_computing_data_collection 'CrystalClear (Rigaku/MSC Inc., 2005)'
_computing_data_reduction 'CrystalClear (Rigaku/MSC Inc., 2005)'
_computing_molecular_graphics ORTEP-3
_computing_publication_material SHELXL-97
_computing_structure_refinement 'SHELXL-97 (Sheldrick, 1997)'
_computing_structure_solution
;
 The refined structure at 30 deg. was used as an initial model.
;
_diffrn_ambient_temperature 373.2(1)
_diffrn_detector_area_resol_mean 28.5714
_diffrn_measured_fraction_theta_full 0.985
_diffrn_measured_fraction_theta_max 0.985
_diffrn_measurement_details
;
scan:
        Number of images: 120
                   Slice: -20.0000 - 40.0000
             Image width: 0.5000
                Exp time: 2.0000
           Rotation axis: Omega
                   Omega: 0.0000
                     Chi: 0.0000
                     Phi: 0.0000
                     XTD: 40.0060
                  2theta: 10.0423
scan:
        Number of images: 180
                   Slice: -80.0000 - 10.0000
             Image width: 0.5000
                Exp time: 2.0000
           Rotation axis: Omega
                   Omega: 0.0000
                     Chi: 40.0000
                     Phi: 270.0000
                     XTD: 40.0060

                  2theta: 10.0423
scan:
        Number of images: 328
                   Slice: -80.0000 - 84.0000
             Image width: 0.5000
                Exp time: 2.0000
           Rotation axis: Omega
                   Omega: 0.0000
                     Chi: 50.0000
                     Phi: 90.0000
                     XTD: 40.0060
                  2theta: 10.0423

;
_diffrn_measurement_device
;
Saturn70 (4x4 bin mode)
;
_diffrn_measurement_device_details
;
AFC8: Eulerian 3-circle
;
_diffrn_measurement_method \w-scan
_diffrn_orient_matrix_type d*Trek
_diffrn_orient_matrix_UB_11 0.0198
_diffrn_orient_matrix_UB_12 -0.0311
_diffrn_orient_matrix_UB_13 -0.0903
_diffrn_orient_matrix_UB_21 -0.0858
_diffrn_orient_matrix_UB_22 0.0102
_diffrn_orient_matrix_UB_23 -0.0207
_diffrn_orient_matrix_UB_31 0.0100
_diffrn_orient_matrix_UB_32 0.0509
_diffrn_orient_matrix_UB_33 -0.0066
_diffrn_radiation_detector CCD
_diffrn_radiation_monochromator confocal
_diffrn_radiation_source 'fine-focus rotating anode'
_diffrn_radiation_type MoK\a
_diffrn_radiation_wavelength 0.71073
_diffrn_reflns_av_R_equivalents 0.0404
_diffrn_reflns_av_sigmaI/netI 0.0633
_diffrn_reflns_limit_h_max 12
_diffrn_reflns_limit_h_min -10
_diffrn_reflns_limit_k_max 12
_diffrn_reflns_limit_k_min -13
_diffrn_reflns_limit_l_max 23
_diffrn_reflns_limit_l_min -23
_diffrn_reflns_number 16953
_diffrn_reflns_theta_full 25.04
_diffrn_reflns_theta_max 25.04
_diffrn_reflns_theta_min 1.81
_exptl_absorpt_coefficient_mu 0.448
_exptl_absorpt_correction_T_max 0.9494
_exptl_absorpt_correction_T_min 0.8801
_exptl_absorpt_correction_type numerical
_exptl_absorpt_process_details 'CrystalClear (Rigaku/MSC Inc., 2005)'
_exptl_crystal_colour yellow
_exptl_crystal_density_diffrn 1.355
_exptl_crystal_description plate
_exptl_crystal_F_000 956
_exptl_crystal_size_max 0.24
_exptl_crystal_size_mid 0.19
_exptl_crystal_size_min 0.09
_refine_diff_density_max 0.443
_refine_diff_density_min -0.320
_refine_diff_density_rms 0.046
_refine_ls_extinction_method none
_refine_ls_goodness_of_fit_ref 1.027
_refine_ls_hydrogen_treatment constr
_refine_ls_matrix_type full
_refine_ls_number_parameters 584
_refine_ls_number_reflns 7822
_refine_ls_number_restraints 15
_refine_ls_restrained_S_all 1.066
_refine_ls_R_factor_all 0.1144
_refine_ls_R_factor_gt 0.0662
_refine_ls_shift/su_max 0.000
_refine_ls_shift/su_mean 0.000
_refine_ls_structure_factor_coef Fsqd
_refine_ls_weighting_details 'calc w=1/[\s^2^(Fo^2^)+(0.1073P)^2^] where P=(Fo^2^+2Fc^2^)/3'
_refine_ls_weighting_scheme calc
_refine_ls_wR_factor_gt 0.1716
_refine_ls_wR_factor_ref 0.2066
_reflns_number_gt 4087
_reflns_number_total 7822
_reflns_threshold_expression I>2\s(I)
_cod_data_source_file ja304406c_si_003.cif
_cod_data_source_block 100deg
_cod_original_cell_volume 2238.8(7)
_cod_database_code 4118833

loop_
_symmetry_equiv_pos_as_xyz
'x, y, z'
'-x, -y, -z'

loop_
_atom_site_label
_atom_site_type_symbol
_atom_site_fract_x
_atom_site_fract_y
_atom_site_fract_z
_atom_site_U_iso_or_equiv
_atom_site_adp_type
_atom_site_occupancy
_atom_site_symmetry_multiplicity
_atom_site_calc_flag
_atom_site_refinement_flags
_atom_site_disorder_assembly
_atom_site_disorder_group
Fe1 Fe 0.32095(6) 0.36450(5) 0.43027(3) 0.0751(3) Uani 1 1 d . . .
N1 N 0.4090(3) 0.2629(3) 0.21291(14) 0.0670(8) Uani 1 1 d . . .
H1NA H 0.3235 0.2600 0.2100 0.080 Uiso 1 1 calc R . .
H1NB H 0.4395 0.3322 0.1925 0.080 Uiso 1 1 calc R . .
C1 C 0.4270(4) 0.2572(3) 0.28834(17) 0.0669(10) Uani 1 1 d . . .
H1A H 0.3858 0.1865 0.3113 0.080 Uiso 1 1 calc R . .
H1B H 0.5194 0.2510 0.2912 0.080 Uiso 1 1 calc R . .
C2 C 0.4796(5) 0.1619(3) 0.17528(19) 0.0774(12) Uani 1 1 d . . .
H2A H 0.4602 0.0886 0.2029 0.093 Uiso 1 1 calc R . .
H2B H 0.5728 0.1741 0.1703 0.093 Uiso 1 1 calc R . .
C3 C 0.4419(5) 0.1502(4) 0.10428(19) 0.0737(11) Uani 1 1 d . . .
C4 C 0.3655(5) 0.0607(4) 0.0925(2) 0.0881(13) Uani 1 1 d . . .
H4 H 0.3363 0.0056 0.1283 0.106 Uiso 1 1 calc R . .
C5 C 0.3300(5) 0.0508(5) 0.0261(3) 0.0985(15) Uani 1 1 d . . .
H5 H 0.2781 -0.0117 0.0181 0.118 Uiso 1 1 calc R . .
C6 C 0.3704(6) 0.1313(5) -0.0266(2) 0.0951(15) Uani 1 1 d . . .
C7 C 0.4465(7) 0.2211(5) -0.0142(3) 0.1132(19) Uani 1 1 d . . .
H7 H 0.4757 0.2763 -0.0500 0.136 Uiso 1 1 calc R . .
C8 C 0.4810(6) 0.2315(4) 0.0506(2) 0.0974(15) Uani 1 1 d . . .
H8 H 0.5320 0.2947 0.0584 0.117 Uiso 1 1 calc R . .
C9 C 0.3277(7) 0.1164(6) -0.0977(3) 0.138(2) Uani 1 1 d . . .
H9A H 0.3041 0.0354 -0.1013 0.207 Uiso 1 1 calc R . .
H9B H 0.3981 0.1367 -0.1342 0.207 Uiso 1 1 calc R . .
H9C H 0.2539 0.1676 -0.1020 0.207 Uiso 1 1 calc R . .
C10 C 0.3704(4) 0.3636(3) 0.32547(18) 0.0641(10) Uani 1 1 d . . .
C11 C 0.2373(5) 0.3943(4) 0.3427(2) 0.0798(12) Uani 1 1 d . . .
H11 H 0.1681 0.3535 0.3305 0.096 Uiso 1 1 calc R . .
C12 C 0.2270(6) 0.4978(4) 0.3817(2) 0.0924(14) Uani 1 1 d . . .
H12 H 0.1501 0.5371 0.3995 0.111 Uiso 1 1 calc R . .
C13 C 0.3513(6) 0.5302(4) 0.3885(2) 0.0977(16) Uani 1 1 d . . .
H13 H 0.3718 0.5952 0.4122 0.117 Uiso 1 1 calc R . .
C14 C 0.4432(5) 0.4492(4) 0.3538(2) 0.0807(12) Uani 1 1 d . . .
H14 H 0.5334 0.4516 0.3503 0.097 Uiso 1 1 calc R . .
C15 C 0.3707(8) 0.2015(5) 0.4653(3) 0.1090(18) Uani 1 1 d . . .
H15 H 0.4094 0.1418 0.4372 0.131 Uiso 1 1 calc R . .
C16 C 0.2371(8) 0.2216(6) 0.4842(3) 0.1163(19) Uani 1 1 d . . .
H16 H 0.1715 0.1770 0.4711 0.140 Uiso 1 1 calc R . .
C17 C 0.2182(7) 0.3202(7) 0.5263(3) 0.121(2) Uani 1 1 d . . .
H17 H 0.1386 0.3527 0.5462 0.145 Uiso 1 1 calc R . .
C18 C 0.3417(8) 0.3605(6) 0.5327(2) 0.119(2) Uani 1 1 d . . .
H18 H 0.3589 0.4257 0.5573 0.143 Uiso 1 1 calc R . .
C19 C 0.4357(7) 0.2857(6) 0.4956(3) 0.1159(19) Uani 1 1 d . . .
H19 H 0.5256 0.2918 0.4921 0.139 Uiso 1 1 calc R . .
O1 O 0.1094(3) 0.1790(2) 0.20242(17) 0.0866(9) Uani 1 1 d . A .
O2 O 0.2268(4) 0.0380(3) 0.3063(2) 0.1219(13) Uani 1 1 d D . .
C27A C 0.2508(5) -0.0837(3) 0.3239(3) 0.121(2) Uani 0.536(6) 1 d PD A 1
H27A H 0.1978 -0.1325 0.2999 0.145 Uiso 0.536(6) 1 calc PR A 1
H27B H 0.2239 -0.0980 0.3738 0.145 Uiso 0.536(6) 1 calc PR A 1
O3A O 0.4608(5) -0.0465(6) 0.3449(4) 0.0937(17) Uani 0.536(6) 1 d PD A 1
C28A C 0.3905(6) -0.1207(10) 0.3053(5) 0.094(3) Uani 0.536(6) 1 d PD A 1
H28A H 0.4028 -0.2039 0.3181 0.113 Uiso 0.536(6) 1 calc PR A 1
H28B H 0.4198 -0.1080 0.2556 0.113 Uiso 0.536(6) 1 calc PR A 1
C29A C 0.5922(6) -0.0916(8) 0.3239(5) 0.126(2) Uani 0.536(6) 1 d PD A 1
H29A H 0.6231 -0.0718 0.2750 0.152 Uiso 0.536(6) 1 calc PR A 1
H29B H 0.5971 -0.1771 0.3320 0.152 Uiso 0.536(6) 1 calc PR A 1
C30A C 0.6685(5) -0.0291(4) 0.3704(3) 0.1150(18) Uani 0.536(6) 1 d PD A 1
H30A H 0.6212 -0.0303 0.4177 0.138 Uiso 0.536(6) 1 calc PR A 1
H30B H 0.7518 -0.0695 0.3713 0.138 Uiso 0.536(6) 1 calc PR A 1
C27B C 0.2508(5) -0.0837(3) 0.3239(3) 0.121(2) Uani 0.464(6) 1 d PD A 2
H27C H 0.2346 -0.1301 0.2854 0.145 Uiso 0.464(6) 1 calc PR A 2
H27D H 0.1872 -0.1071 0.3642 0.145 Uiso 0.464(6) 1 calc PR A 2
O3B O 0.4898(6) -0.0532(8) 0.2995(4) 0.0937(17) Uani 0.464(6) 1 d PD A 2
C28B C 0.3829(5) -0.1174(11) 0.3402(5) 0.094(3) Uani 0.464(6) 1 d PD A 2
H28C H 0.3840 -0.1052 0.3893 0.113 Uiso 0.464(6) 1 calc PR A 2
H28D H 0.3975 -0.2015 0.3330 0.113 Uiso 0.464(6) 1 calc PR A 2
C29B C 0.6123(10) -0.0979(8) 0.3182(7) 0.126(2) Uani 0.464(6) 1 d PD A 2
H29C H 0.6758 -0.1003 0.2759 0.152 Uiso 0.464(6) 1 calc PR A 2
H29D H 0.5998 -0.1789 0.3368 0.152 Uiso 0.464(6) 1 calc PR A 2
C30B C 0.6685(5) -0.0291(4) 0.3704(3) 0.1150(18) Uani 0.464(6) 1 d PD A 2
H30C H 0.6093 -0.0305 0.4144 0.138 Uiso 0.464(6) 1 calc PR A 2
H30D H 0.7506 -0.0655 0.3787 0.138 Uiso 0.464(6) 1 calc PR A 2
O4 O 0.6892(3) 0.0910(3) 0.34472(19) 0.1034(11) Uani 1 1 d D . .
O5 O 0.7636(3) 0.2863(2) 0.28117(16) 0.0852(8) Uani 1 1 d . A .
O6 O 0.6455(3) 0.4170(3) 0.17373(17) 0.0916(9) Uani 1 1 d . . .
O7 O 0.4145(3) 0.5133(3) 0.14639(17) 0.0887(9) Uani 1 1 d . . .
O8 O 0.1895(3) 0.3740(3) 0.13745(16) 0.0893(9) Uani 1 1 d . . .
C20 C 0.0858(6) 0.3310(6) 0.0368(3) 0.1196(19) Uani 1 1 d . . .
H20 H 0.1144 0.4009 0.0125 0.144 Uiso 1 1 calc R . .
C21 C 0.0106(8) 0.2506(10) 0.0070(4) 0.150(3) Uani 1 1 d . . .
H21 H -0.0106 0.2672 -0.0374 0.179 Uiso 1 1 calc R . .
C22 C -0.0302(8) 0.1507(8) 0.0427(5) 0.151(3) Uani 1 1 d . . .
H22 H -0.0804 0.0992 0.0224 0.181 Uiso 1 1 calc R . .
C23 C -0.0011(6) 0.1215(6) 0.1072(4) 0.120(2) Uani 1 1 d . . .
H23 H -0.0304 0.0508 0.1305 0.144 Uiso 1 1 calc R . .
C24 C 0.0731(5) 0.1985(5) 0.1383(3) 0.0862(13) Uani 1 1 d . . .
C25 C 0.0498(5) 0.0788(4) 0.2433(3) 0.0979(15) Uani 1 1 d . . .
H25A H 0.0736 0.0062 0.2191 0.117 Uiso 1 1 calc R A .
H25B H -0.0443 0.0880 0.2498 0.117 Uiso 1 1 calc R . .
C26 C 0.0952(5) 0.0723(5) 0.3114(3) 0.1041(16) Uani 1 1 d . A .
H26A H 0.0828 0.1494 0.3319 0.125 Uiso 1 1 calc R . .
H26B H 0.0428 0.0158 0.3424 0.125 Uiso 1 1 calc R . .
C31 C 0.7542(5) 0.1638(4) 0.3819(3) 0.0866(13) Uani 1 1 d . A .
C32 C 0.7818(6) 0.1397(6) 0.4480(3) 0.1111(17) Uani 1 1 d . . .
H32 H 0.7564 0.0682 0.4716 0.133 Uiso 1 1 calc R A .
C33 C 0.8472(7) 0.2213(8) 0.4794(3) 0.130(2) Uani 1 1 d . A .
H33 H 0.8650 0.2053 0.5245 0.156 Uiso 1 1 calc R . .
C34 C 0.8859(6) 0.3255(7) 0.4450(3) 0.1214(19) Uani 1 1 d . . .
H34 H 0.9307 0.3798 0.4665 0.146 Uiso 1 1 calc R A .
C35 C 0.8597(5) 0.3505(5) 0.3793(3) 0.0945(14) Uani 1 1 d . A .
H35 H 0.8862 0.4220 0.3562 0.113 Uiso 1 1 calc R . .
C36 C 0.7943(4) 0.2707(4) 0.3470(2) 0.0783(12) Uani 1 1 d . . .
C37 C 0.8248(5) 0.3813(4) 0.2385(2) 0.0828(12) Uani 1 1 d . . .
H37A H 0.9189 0.3711 0.2326 0.099 Uiso 1 1 calc R A .
H37B H 0.8016 0.4565 0.2599 0.099 Uiso 1 1 calc R . .
C38 C 0.7781(5) 0.3793(5) 0.1691(2) 0.0944(14) Uani 1 1 d . A .
H38A H 0.8319 0.4309 0.1355 0.113 Uiso 1 1 calc R . .
H38B H 0.7875 0.2993 0.1524 0.113 Uiso 1 1 calc R . .
C39 C 0.6305(5) 0.5421(4) 0.1606(3) 0.1004(16) Uani 1 1 d . . .
H39A H 0.6557 0.5617 0.1112 0.121 Uiso 1 1 calc R . .
H39B H 0.6867 0.5845 0.1862 0.121 Uiso 1 1 calc R . .
C40 C 0.4947(6) 0.5780(4) 0.1826(2) 0.0918(14) Uani 1 1 d . . .
H40A H 0.4707 0.5627 0.2326 0.110 Uiso 1 1 calc R . .
H40B H 0.4836 0.6624 0.1725 0.110 Uiso 1 1 calc R . .
C41 C 0.2829(5) 0.5558(4) 0.1552(3) 0.1044(17) Uani 1 1 d . . .
H41A H 0.2803 0.6403 0.1436 0.125 Uiso 1 1 calc R . .
H41B H 0.2424 0.5426 0.2035 0.125 Uiso 1 1 calc R . .
C42 C 0.2118(5) 0.4914(5) 0.1087(3) 0.1065(16) Uani 1 1 d . . .
H42A H 0.1294 0.5316 0.1049 0.128 Uiso 1 1 calc R . .
H42B H 0.2628 0.4892 0.0624 0.128 Uiso 1 1 calc R . .
C43 C 0.1167(5) 0.3036(5) 0.1038(2) 0.0906(14) Uani 1 1 d . . .
P1 P 0.94748(14) 0.72405(11) 0.24699(7) 0.0902(4) Uani 1 1 d . . .
F1 F 0.8098(3) 0.6787(3) 0.2817(2) 0.1530(15) Uani 1 1 d . . .
F2 F 1.0853(4) 0.7679(3) 0.2132(2) 0.1673(16) Uani 1 1 d . . .
F3 F 0.8843(5) 0.8333(4) 0.2120(3) 0.1972(19) Uani 1 1 d . . .
F4 F 0.9477(4) 0.8055(4) 0.3089(2) 0.1819(19) Uani 1 1 d . . .
F5 F 1.0065(5) 0.6148(4) 0.2808(3) 0.204(2) Uani 1 1 d . . .
F6 F 0.9406(5) 0.6464(4) 0.1835(2) 0.1763(18) Uani 1 1 d . . .

loop_
_atom_site_aniso_label
_atom_site_aniso_U_11
_atom_site_aniso_U_22
_atom_site_aniso_U_33
_atom_site_aniso_U_23
_atom_site_aniso_U_13
_atom_site_aniso_U_12
Fe1 0.0869(5) 0.0851(5) 0.0551(3) -0.0088(3) -0.0157(3) 0.0060(3)
N1 0.080(2) 0.0674(18) 0.0552(16) -0.0042(14) -0.0162(15) 0.0036(16)
C1 0.074(3) 0.074(2) 0.055(2) -0.0017(18) -0.0191(19) -0.002(2)
C2 0.092(3) 0.073(2) 0.067(2) -0.013(2) -0.012(2) 0.015(2)
C3 0.087(3) 0.076(3) 0.058(2) -0.014(2) -0.010(2) 0.013(2)
C4 0.094(4) 0.091(3) 0.078(3) -0.013(2) -0.005(3) -0.005(3)
C5 0.091(4) 0.105(4) 0.105(4) -0.037(3) -0.024(3) 0.002(3)
C6 0.104(4) 0.114(4) 0.071(3) -0.013(3) -0.025(3) 0.028(3)
C7 0.165(6) 0.106(4) 0.071(3) -0.001(3) -0.024(3) -0.007(4)
C8 0.137(5) 0.084(3) 0.072(3) -0.006(2) -0.018(3) -0.012(3)
C9 0.163(6) 0.176(6) 0.090(3) -0.039(4) -0.061(4) 0.035(5)
C10 0.071(3) 0.063(2) 0.060(2) -0.0032(18) -0.016(2) -0.004(2)
C11 0.085(4) 0.088(3) 0.070(2) -0.007(2) -0.022(2) -0.001(2)
C12 0.108(4) 0.094(3) 0.077(3) -0.011(3) -0.023(3) 0.025(3)
C13 0.142(5) 0.075(3) 0.083(3) -0.019(2) -0.035(3) -0.002(3)
C14 0.090(3) 0.084(3) 0.073(2) -0.010(2) -0.023(2) -0.017(3)
C15 0.141(6) 0.113(4) 0.069(3) 0.014(3) -0.012(4) 0.034(4)
C16 0.152(7) 0.119(4) 0.079(3) 0.022(3) -0.024(4) -0.021(4)
C17 0.115(6) 0.165(6) 0.075(3) 0.016(4) -0.001(3) 0.018(4)
C18 0.155(6) 0.146(5) 0.060(3) -0.016(3) -0.027(3) 0.023(5)
C19 0.115(5) 0.159(5) 0.077(3) 0.005(4) -0.032(3) 0.025(4)
O1 0.077(2) 0.0755(18) 0.110(2) -0.0096(17) -0.0187(18) -0.0063(15)
O2 0.084(3) 0.097(2) 0.180(4) 0.035(2) -0.019(2) -0.016(2)
C27A 0.104(5) 0.097(4) 0.169(5) 0.025(4) -0.052(4) -0.028(3)
O3A 0.078(4) 0.072(2) 0.126(5) 0.006(4) 0.000(4) 0.001(3)
C28A 0.135(6) 0.067(3) 0.094(8) 0.004(6) -0.064(6) -0.014(4)
C29A 0.082(5) 0.072(3) 0.226(7) 0.030(4) -0.038(5) 0.012(3)
C30A 0.085(4) 0.097(4) 0.154(5) 0.042(4) -0.008(4) 0.002(3)
C27B 0.104(5) 0.097(4) 0.169(5) 0.025(4) -0.052(4) -0.028(3)
O3B 0.078(4) 0.072(2) 0.126(5) 0.006(4) 0.000(4) 0.001(3)
C28B 0.135(6) 0.067(3) 0.094(8) 0.004(6) -0.064(6) -0.014(4)
C29B 0.082(5) 0.072(3) 0.226(7) 0.030(4) -0.038(5) 0.012(3)
C30B 0.085(4) 0.097(4) 0.154(5) 0.042(4) -0.008(4) 0.002(3)
O4 0.098(3) 0.087(2) 0.127(3) 0.0379(19) -0.032(2) -0.0117(19)
O5 0.082(2) 0.0804(18) 0.095(2) 0.0188(16) -0.0245(17) -0.0105(16)
O6 0.076(2) 0.085(2) 0.114(2) 0.0244(17) -0.0249(18) -0.0104(17)
O7 0.075(2) 0.0820(19) 0.110(2) -0.0092(17) -0.0147(18) 0.0061(17)
O8 0.082(2) 0.086(2) 0.103(2) 0.0069(17) -0.0245(18) -0.0027(17)
C20 0.093(4) 0.158(5) 0.107(4) -0.007(4) -0.016(3) 0.013(4)
C21 0.111(6) 0.231(9) 0.119(5) -0.060(6) -0.044(5) 0.028(6)
C22 0.128(7) 0.166(7) 0.176(8) -0.066(6) -0.058(6) 0.000(6)
C23 0.108(5) 0.125(4) 0.140(5) -0.041(4) -0.051(4) 0.011(4)
C24 0.070(3) 0.096(3) 0.095(3) -0.017(3) -0.020(3) 0.010(3)
C25 0.076(4) 0.083(3) 0.133(4) 0.000(3) -0.008(3) -0.015(3)
C26 0.074(4) 0.102(4) 0.129(4) 0.009(3) 0.002(3) -0.009(3)
C31 0.065(3) 0.098(3) 0.095(3) 0.011(3) -0.011(3) 0.005(3)
C32 0.098(4) 0.137(5) 0.091(4) 0.030(3) -0.005(3) -0.007(4)
C33 0.122(6) 0.190(7) 0.077(3) 0.009(4) -0.017(3) -0.001(5)
C34 0.117(5) 0.157(6) 0.091(4) -0.013(4) -0.016(4) -0.007(4)
C35 0.092(4) 0.095(3) 0.099(4) -0.003(3) -0.023(3) -0.006(3)
C36 0.062(3) 0.085(3) 0.084(3) 0.007(2) -0.005(2) 0.004(2)
C37 0.069(3) 0.086(3) 0.093(3) 0.014(2) -0.015(2) -0.007(2)
C38 0.071(4) 0.110(4) 0.098(3) 0.024(3) -0.008(3) 0.000(3)
C39 0.089(4) 0.084(3) 0.134(4) 0.032(3) -0.044(3) -0.018(3)
C40 0.112(5) 0.076(3) 0.089(3) 0.006(2) -0.023(3) -0.005(3)
C41 0.079(4) 0.072(3) 0.156(5) 0.007(3) -0.004(3) 0.012(3)
C42 0.071(4) 0.108(4) 0.141(5) 0.018(4) -0.027(3) 0.007(3)
C43 0.068(3) 0.123(4) 0.084(3) -0.014(3) -0.020(3) 0.019(3)
P1 0.0831(10) 0.0754(8) 0.1132(10) -0.0141(7) -0.0150(8) -0.0033(7)
F1 0.108(3) 0.132(3) 0.209(4) -0.054(3) 0.026(3) -0.035(2)
F2 0.109(3) 0.131(3) 0.245(4) -0.057(3) 0.045(3) -0.039(2)
F3 0.181(4) 0.160(4) 0.248(5) 0.051(3) -0.048(4) 0.027(3)
F4 0.165(4) 0.197(4) 0.183(4) -0.098(3) 0.012(3) -0.062(3)
F5 0.178(4) 0.165(4) 0.270(6) 0.072(4) -0.064(4) 0.025(3)
F6 0.191(4) 0.182(4) 0.153(3) -0.067(3) 0.013(3) -0.075(3)

loop_
_atom_type_symbol
_atom_type_description
_atom_type_scat_dispersion_real
_atom_type_scat_dispersion_imag
_atom_type_scat_source
C C 0.0033 0.0016 'International Tables Vol C Tables 4.2.6.8 and 6.1.1.4'
H H 0.0000 0.0000 'International Tables Vol C Tables 4.2.6.8 and 6.1.1.4'
F F 0.0171 0.0103 'International Tables Vol C Tables 4.2.6.8 and 6.1.1.4'
Fe Fe 0.3463 0.8444 'International Tables Vol C Tables 4.2.6.8 and 6.1.1.4'
N N 0.0061 0.0033 'International Tables Vol C Tables 4.2.6.8 and 6.1.1.4'
O O 0.0106 0.0060 'International Tables Vol C Tables 4.2.6.8 and 6.1.1.4'
P P 0.1023 0.0942 'International Tables Vol C Tables 4.2.6.8 and 6.1.1.4'

loop_
_geom_angle_atom_site_label_1
_geom_angle_atom_site_label_2
_geom_angle_atom_site_label_3
_geom_angle
C15 Fe1 C13 156.4(3)
C15 Fe1 C14 119.2(2)
C13 Fe1 C14 41.2(2)
C15 Fe1 C10 105.03(19)
C13 Fe1 C10 68.79(16)
C14 Fe1 C10 41.29(15)
C15 Fe1 C16 40.5(2)
C13 Fe1 C16 162.2(3)
C14 Fe1 C16 155.3(3)
C10 Fe1 C16 120.4(2)
C15 Fe1 C18 67.8(2)
C13 Fe1 C18 109.6(2)
C14 Fe1 C18 123.8(3)
C10 Fe1 C18 159.4(3)
C16 Fe1 C18 67.5(3)
C15 Fe1 C19 39.9(2)
C13 Fe1 C19 122.7(3)
C14 Fe1 C19 105.9(2)
C10 Fe1 C19 121.7(2)
C16 Fe1 C19 67.5(3)
C18 Fe1 C19 40.6(2)
C15 Fe1 C11 123.3(2)
C13 Fe1 C11 67.67(19)
C14 Fe1 C11 68.72(18)
C10 Fe1 C11 40.70(17)
C16 Fe1 C11 108.4(2)
C18 Fe1 C11 159.3(3)
C19 Fe1 C11 158.7(2)
C15 Fe1 C17 68.1(2)
C13 Fe1 C17 126.0(3)
C14 Fe1 C17 161.2(3)
C10 Fe1 C17 157.2(3)
C16 Fe1 C17 40.4(2)
C18 Fe1 C17 40.1(2)
C19 Fe1 C17 67.8(3)
C11 Fe1 C17 123.6(3)
C15 Fe1 C12 161.1(3)
C13 Fe1 C12 39.7(2)
C14 Fe1 C12 68.5(2)
C10 Fe1 C12 68.57(17)
C16 Fe1 C12 126.2(3)
C18 Fe1 C12 124.2(2)
C19 Fe1 C12 158.5(3)
C11 Fe1 C12 40.52(17)
C17 Fe1 C12 110.5(2)
C2 N1 C1 110.6(3)
C2 N1 H1NA 109.5
C1 N1 H1NA 109.5
C2 N1 H1NB 109.5
C1 N1 H1NB 109.5
H1NA N1 H1NB 108.1
C10 C1 N1 112.0(3)
C10 C1 H1A 109.2
N1 C1 H1A 109.2
C10 C1 H1B 109.2
N1 C1 H1B 109.2
H1A C1 H1B 107.9
N1 C2 C3 112.0(3)
N1 C2 H2A 109.2
C3 C2 H2A 109.2
N1 C2 H2B 109.2
C3 C2 H2B 109.2
H2A C2 H2B 107.9
C4 C3 C8 118.5(4)
C4 C3 C2 120.4(4)
C8 C3 C2 121.1(4)
C3 C4 C5 120.1(5)
C3 C4 H4 120.0
C5 C4 H4 120.0
C6 C5 C4 120.7(5)
C6 C5 H5 119.6
C4 C5 H5 119.6
C7 C6 C5 118.8(4)
C7 C6 C9 122.8(6)
C5 C6 C9 118.4(6)
C6 C7 C8 120.7(5)
C6 C7 H7 119.7
C8 C7 H7 119.7
C7 C8 C3 121.2(5)
C7 C8 H8 119.4
C3 C8 H8 119.4
C6 C9 H9A 109.5
C6 C9 H9B 109.5
H9A C9 H9B 109.5
C6 C9 H9C 109.5
H9A C9 H9C 109.5
H9B C9 H9C 109.5
C11 C10 C14 107.7(4)
C11 C10 C1 127.2(4)
C14 C10 C1 125.0(4)
C11 C10 Fe1 70.4(2)
C14 C10 Fe1 69.3(2)
C1 C10 Fe1 122.9(3)
C10 C11 C12 108.3(4)
C10 C11 Fe1 68.9(2)
C12 C11 Fe1 70.1(3)
C10 C11 H11 125.8
C12 C11 H11 125.8
Fe1 C11 H11 126.7
C13 C12 C11 107.8(5)
C13 C12 Fe1 68.9(3)
C11 C12 Fe1 69.4(3)
C13 C12 H12 126.1
C11 C12 H12 126.1
Fe1 C12 H12 127.2
C12 C13 C14 109.7(4)
C12 C13 Fe1 71.4(3)
C14 C13 Fe1 69.4(3)
C12 C13 H13 125.2
C14 C13 H13 125.2
Fe1 C13 H13 125.6
C13 C14 C10 106.5(4)
C13 C14 Fe1 69.3(3)
C10 C14 Fe1 69.4(2)
C13 C14 H14 126.7
C10 C14 H14 126.7
Fe1 C14 H14 126.1
C19 C15 C16 108.2(6)
C19 C15 Fe1 70.7(3)
C16 C15 Fe1 70.0(3)
C19 C15 H15 125.9
C16 C15 H15 125.9
Fe1 C15 H15 125.0
C15 C16 C17 108.6(6)
C15 C16 Fe1 69.5(3)
C17 C16 Fe1 70.7(3)
C15 C16 H16 125.7
C17 C16 H16 125.7
Fe1 C16 H16 125.6
C18 C17 C16 107.0(6)
C18 C17 Fe1 69.4(3)
C16 C17 Fe1 68.9(3)
C18 C17 H17 126.5
C16 C17 H17 126.5
Fe1 C17 H17 126.7
C17 C18 C19 108.4(6)
C17 C18 Fe1 70.5(3)
C19 C18 Fe1 69.8(3)
C17 C18 H18 125.8
C19 C18 H18 125.8
Fe1 C18 H18 125.4
C15 C19 C18 107.9(6)
C15 C19 Fe1 69.3(3)
C18 C19 Fe1 69.6(3)
C15 C19 H19 126.0
C18 C19 H19 126.0
Fe1 C19 H19 126.6
C24 O1 C25 115.5(4)
C26 O2 C27A 115.4(4)
O2 C27A C28A 113.2(6)
O2 C27A H27A 108.9
C28A C27A H27A 108.9
O2 C27A H27B 108.9
C28A C27A H27B 108.9
H27A C27A H27B 107.8
C28A O3A C29A 99.9(5)
O3A C28A C27A 105.1(4)
O3A C28A H28A 110.7
C27A C28A H28A 110.7
O3A C28A H28B 110.7
C27A C28A H28B 110.7
H28A C28A H28B 108.8
O3A C29A C30A 102.7(4)
O3A C29A H29A 111.2
C30A C29A H29A 111.2
O3A C29A H29B 111.2
C30A C29A H29B 111.2
H29A C29A H29B 109.1
O4 C30A C29A 109.5(5)
O4 C30A H30A 109.8
C29A C30A H30A 109.8
O4 C30A H30B 109.8
C29A C30A H30B 109.8
H30A C30A H30B 108.2
C28B O3B C29B 109.7(8)
O3B C28B H28C 108.4
O3B C28B H28D 108.4
H28C C28B H28D 107.5
O3B C29B H29C 108.2
O3B C29B H29D 108.2
H29C C29B H29D 107.4
C31 O4 C30A 118.1(3)
C36 O5 C37 116.9(3)
C38 O6 C39 113.1(4)
C40 O7 C41 113.2(4)
C43 O8 C42 116.7(4)
C43 C20 C21 118.8(7)
C43 C20 H20 120.6
C21 C20 H20 120.6
C22 C21 C20 119.9(7)
C22 C21 H21 120.0
C20 C21 H21 120.0
C21 C22 C23 122.6(7)
C21 C22 H22 118.7
C23 C22 H22 118.7
C22 C23 C24 119.2(7)
C22 C23 H23 120.4
C24 C23 H23 120.4
O1 C24 C43 114.8(4)
O1 C24 C23 124.8(5)
C43 C24 C23 120.4(5)
O1 C25 C26 108.8(4)
O1 C25 H25A 109.9
C26 C25 H25A 109.9
O1 C25 H25B 109.9
C26 C25 H25B 109.9
H25A C25 H25B 108.3
O2 C26 C25 112.4(5)
O2 C26 H26A 109.1
C25 C26 H26A 109.1
O2 C26 H26B 109.1
C25 C26 H26B 109.1
H26A C26 H26B 107.9
C32 C31 O4 125.9(5)
C32 C31 C36 119.3(5)
O4 C31 C36 114.8(4)
C31 C32 C33 119.8(5)
C31 C32 H32 120.1
C33 C32 H32 120.1
C34 C33 C32 120.4(5)
C34 C33 H33 119.8
C32 C33 H33 119.8
C35 C34 C33 120.4(6)
C35 C34 H34 119.8
C33 C34 H34 119.8
C34 C35 C36 120.2(5)
C34 C35 H35 119.9
C36 C35 H35 119.9
O5 C36 C35 125.2(4)
O5 C36 C31 115.0(4)
C35 C36 C31 119.8(4)
O5 C37 C38 107.1(4)
O5 C37 H37A 110.3
C38 C37 H37A 110.3
O5 C37 H37B 110.3
C38 C37 H37B 110.3
H37A C37 H37B 108.6
O6 C38 C37 111.7(4)
O6 C38 H38A 109.3
C37 C38 H38A 109.3
O6 C38 H38B 109.3
C37 C38 H38B 109.3
H38A C38 H38B 107.9
O6 C39 C40 109.6(4)
O6 C39 H39A 109.7
C40 C39 H39A 109.7
O6 C39 H39B 109.7
C40 C39 H39B 109.7
H39A C39 H39B 108.2
O7 C40 C39 108.9(4)
O7 C40 H40A 109.9
C39 C40 H40A 109.9
O7 C40 H40B 109.9
C39 C40 H40B 109.9
H40A C40 H40B 108.3
O7 C41 C42 108.5(4)
O7 C41 H41A 110.0
C42 C41 H41A 110.0
O7 C41 H41B 110.0
C42 C41 H41B 110.0
H41A C41 H41B 108.4
O8 C42 C41 108.5(4)
O8 C42 H42A 110.0
C41 C42 H42A 110.0
O8 C42 H42B 110.0
C41 C42 H42B 110.0
H42A C42 H42B 108.4
O8 C43 C24 117.0(4)
O8 C43 C20 124.0(6)
C24 C43 C20 119.1(5)
F5 P1 F4 96.3(3)
F5 P1 F6 86.7(3)
F4 P1 F6 176.7(3)
F5 P1 F3 178.4(3)
F4 P1 F3 84.8(3)
F6 P1 F3 92.3(3)
F5 P1 F2 91.4(3)
F4 P1 F2 90.7(2)
F6 P1 F2 90.7(2)
F3 P1 F2 89.7(3)
F5 P1 F1 87.8(3)
F4 P1 F1 89.2(2)
F6 P1 F1 89.5(2)
F3 P1 F1 91.1(3)
F2 P1 F1 179.2(3)

loop_
_geom_bond_atom_site_label_1
_geom_bond_atom_site_label_2
_geom_bond_distance
Fe1 C15 2.013(5)
Fe1 C13 2.013(5)
Fe1 C14 2.014(5)
Fe1 C10 2.016(4)
Fe1 C16 2.018(6)
Fe1 C18 2.028(5)
Fe1 C19 2.031(5)
Fe1 C11 2.035(4)
Fe1 C17 2.042(5)
Fe1 C12 2.045(5)
N1 C2 1.497(5)
N1 C1 1.501(4)
N1 H1NA 0.9000
N1 H1NB 0.9000
C1 C10 1.490(5)
C1 H1A 0.9700
C1 H1B 0.9700
C2 C3 1.500(5)
C2 H2A 0.9700
C2 H2B 0.9700
C3 C4 1.349(6)
C3 C8 1.372(6)
C4 C5 1.402(6)
C4 H4 0.9300
C5 C6 1.357(7)
C5 H5 0.9300
C6 C7 1.352(7)
C6 C9 1.529(6)
C7 C8 1.370(6)
C7 H7 0.9300
C8 H8 0.9300
C9 H9A 0.9600
C9 H9B 0.9600
C9 H9C 0.9600
C10 C11 1.409(6)
C10 C14 1.421(5)
C11 C12 1.413(6)
C11 H11 0.9300
C12 C13 1.377(7)
C12 H12 0.9300
C13 C14 1.419(7)
C13 H13 0.9300
C14 H14 0.9300
C15 C19 1.381(8)
C15 C16 1.394(8)
C15 H15 0.9300
C16 C17 1.403(8)
C16 H16 0.9300
C17 C18 1.396(8)
C17 H17 0.9300
C18 C19 1.407(8)
C18 H18 0.9300
C19 H19 0.9300
O1 C24 1.360(5)
O1 C25 1.443(5)
O2 C26 1.402(6)
O2 C27A 1.424(3)
C27A C28A 1.494(3)
C27A H27A 0.9700
C27A H27B 0.9700
O3A C28A 1.445(3)
O3A C29A 1.449(3)
C28A H28A 0.9700
C28A H28B 0.9700
C29A C30A 1.499(3)
C29A H29A 0.9700
C29A H29B 0.9700
C30A O4 1.430(5)
C30A H30A 0.9700
C30A H30B 0.9700
O3B C28B 1.446(3)
O3B C29B 1.449(3)
C28B H28C 0.9700
C28B H28D 0.9700
C29B H29C 0.9700
C29B H29D 0.9700
O4 C31 1.372(6)
O5 C36 1.366(5)
O5 C37 1.422(5)
O6 C38 1.422(5)
O6 C39 1.430(5)
O7 C40 1.407(5)
O7 C41 1.425(6)
O8 C43 1.364(6)
O8 C42 1.422(6)
C20 C43 1.404(7)
C20 C21 1.410(9)
C20 H20 0.9300
C21 C22 1.335(10)
C21 H21 0.9300
C22 C23 1.356(10)
C22 H22 0.9300
C23 C24 1.392(7)
C23 H23 0.9300
C24 C43 1.384(7)
C25 C26 1.468(7)
C25 H25A 0.9700
C25 H25B 0.9700
C26 H26A 0.9700
C26 H26B 0.9700
C31 C32 1.369(7)
C31 C36 1.394(6)
C32 C33 1.376(8)
C32 H32 0.9300
C33 C34 1.361(8)
C33 H33 0.9300
C34 C35 1.357(7)
C34 H34 0.9300
C35 C36 1.370(6)
C35 H35 0.9300
C37 C38 1.500(6)
C37 H37A 0.9700
C37 H37B 0.9700
C38 H38A 0.9700
C38 H38B 0.9700
C39 C40 1.462(7)
C39 H39A 0.9700
C39 H39B 0.9700
C40 H40A 0.9700
C40 H40B 0.9700
C41 C42 1.475(7)
C41 H41A 0.9700
C41 H41B 0.9700
C42 H42A 0.9700
C42 H42B 0.9700
P1 F5 1.528(4)
P1 F4 1.545(4)
P1 F6 1.555(4)
P1 F3 1.559(4)
P1 F2 1.560(4)
P1 F1 1.569(4)

loop_
_geom_hbond_atom_site_label_D
_geom_hbond_atom_site_label_H
_geom_hbond_atom_site_label_A
_geom_hbond_distance_DH
_geom_hbond_distance_HA
_geom_hbond_distance_DA
_geom_hbond_angle_DHA
N1 H1NB O7 0.90 2.22 3.045(4) 153.0
N1 H1NB O6 0.90 2.33 3.022(5) 133.1
N1 H1NA O1 0.90 2.45 3.313(5) 160.2
N1 H1NA O8 0.90 2.43 3.104(4) 131.5
C1 H1B O5 0.97 2.55 3.499(5) 165.2
C1 H1B O4 0.97 2.77 3.550(5) 137.8
C1 H1A O2 0.97 2.40 3.239(5) 145.2
C1 H1A O3A 0.97 2.80 3.571(8) 137.2
C1 H1A O3B 0.97 2.89 3.547(9) 125.7

loop_
_geom_torsion_atom_site_label_1
_geom_torsion_atom_site_label_2
_geom_torsion_atom_site_label_3
_geom_torsion_atom_site_label_4
_geom_torsion
C2 N1 C1 C10 173.7(4)
C1 N1 C2 C3 168.3(3)
N1 C2 C3 C4 -106.9(5)
N1 C2 C3 C8 71.4(6)
C8 C3 C4 C5 1.3(7)
C2 C3 C4 C5 179.6(4)
C3 C4 C5 C6 -0.8(8)
C4 C5 C6 C7 0.5(8)
C4 C5 C6 C9 -179.5(5)
C5 C6 C7 C8 -0.7(9)
C9 C6 C7 C8 179.3(5)
C6 C7 C8 C3 1.3(9)
C4 C3 C8 C7 -1.6(8)
C2 C3 C8 C7 -179.9(5)
N1 C1 C10 C11 69.3(5)
N1 C1 C10 C14 -114.8(4)
N1 C1 C10 Fe1 158.7(3)
C15 Fe1 C10 C11 124.0(3)
C13 Fe1 C10 C11 -80.0(3)
C14 Fe1 C10 C11 -118.7(4)
C16 Fe1 C10 C11 83.1(4)
C18 Fe1 C10 C11 -169.4(6)
C19 Fe1 C10 C11 163.9(3)
C17 Fe1 C10 C11 54.9(6)
C12 Fe1 C10 C11 -37.3(3)
C15 Fe1 C10 C14 -117.3(3)
C13 Fe1 C10 C14 38.7(3)
C16 Fe1 C10 C14 -158.2(4)
C18 Fe1 C10 C14 -50.7(7)
C19 Fe1 C10 C14 -77.4(4)
C11 Fe1 C10 C14 118.7(4)
C17 Fe1 C10 C14 173.6(5)
C12 Fe1 C10 C14 81.4(3)
C15 Fe1 C10 C1 1.8(4)
C13 Fe1 C10 C1 157.8(4)
C14 Fe1 C10 C1 119.1(5)
C16 Fe1 C10 C1 -39.2(5)
C18 Fe1 C10 C1 68.4(7)
C19 Fe1 C10 C1 41.6(5)
C11 Fe1 C10 C1 -122.2(4)
C17 Fe1 C10 C1 -67.4(7)
C12 Fe1 C10 C1 -159.5(4)
C14 C10 C11 C12 -0.3(5)
C1 C10 C11 C12 176.2(4)
Fe1 C10 C11 C12 59.2(3)
C14 C10 C11 Fe1 -59.5(3)
C1 C10 C11 Fe1 117.0(4)
C15 Fe1 C11 C10 -73.3(4)
C13 Fe1 C11 C10 83.0(3)
C14 Fe1 C11 C10 38.4(2)
C16 Fe1 C11 C10 -115.5(3)
C18 Fe1 C11 C10 169.4(6)
C19 Fe1 C11 C10 -40.5(8)
C17 Fe1 C11 C10 -157.6(3)
C12 Fe1 C11 C10 119.9(4)
C15 Fe1 C11 C12 166.8(4)
C13 Fe1 C11 C12 -36.9(3)
C14 Fe1 C11 C12 -81.5(3)
C10 Fe1 C11 C12 -119.9(4)
C16 Fe1 C11 C12 124.6(4)
C18 Fe1 C11 C12 49.6(8)
C19 Fe1 C11 C12 -160.4(6)
C17 Fe1 C11 C12 82.5(4)
C10 C11 C12 C13 -0.1(5)
Fe1 C11 C12 C13 58.4(3)
C10 C11 C12 Fe1 -58.5(3)
C15 Fe1 C12 C13 -155.6(6)
C14 Fe1 C12 C13 -37.7(3)
C10 Fe1 C12 C13 -82.2(3)
C16 Fe1 C12 C13 165.0(3)
C18 Fe1 C12 C13 79.4(4)
C19 Fe1 C12 C13 40.9(7)
C11 Fe1 C12 C13 -119.6(4)
C17 Fe1 C12 C13 122.2(4)
C15 Fe1 C12 C11 -36.0(8)
C13 Fe1 C12 C11 119.6(4)
C14 Fe1 C12 C11 81.9(3)
C10 Fe1 C12 C11 37.4(3)
C16 Fe1 C12 C11 -75.3(4)
C18 Fe1 C12 C11 -161.0(4)
C19 Fe1 C12 C11 160.5(6)
C17 Fe1 C12 C11 -118.1(4)
C11 C12 C13 C14 0.4(5)
Fe1 C12 C13 C14 59.1(3)
C11 C12 C13 Fe1 -58.7(3)
C15 Fe1 C13 C12 160.4(5)
C14 Fe1 C13 C12 120.3(4)
C10 Fe1 C13 C12 81.6(3)
C16 Fe1 C13 C12 -43.0(8)
C18 Fe1 C13 C12 -120.3(3)
C19 Fe1 C13 C12 -163.5(3)
C11 Fe1 C13 C12 37.6(3)
C17 Fe1 C13 C12 -78.5(4)
C15 Fe1 C13 C14 40.1(6)
C10 Fe1 C13 C14 -38.7(3)
C16 Fe1 C13 C14 -163.4(6)
C18 Fe1 C13 C14 119.3(3)
C19 Fe1 C13 C14 76.2(3)
C11 Fe1 C13 C14 -82.7(3)
C17 Fe1 C13 C14 161.1(3)
C12 Fe1 C13 C14 -120.3(4)
C12 C13 C14 C10 -0.6(5)
Fe1 C13 C14 C10 59.7(3)
C12 C13 C14 Fe1 -60.3(3)
C11 C10 C14 C13 0.5(5)
C1 C10 C14 C13 -176.0(4)
Fe1 C10 C14 C13 -59.6(3)
C11 C10 C14 Fe1 60.1(3)
C1 C10 C14 Fe1 -116.4(4)
C15 Fe1 C14 C13 -162.8(3)
C10 Fe1 C14 C13 117.8(4)
C16 Fe1 C14 C13 167.9(5)
C18 Fe1 C14 C13 -81.3(4)
C19 Fe1 C14 C13 -121.8(4)
C11 Fe1 C14 C13 80.0(3)
C17 Fe1 C14 C13 -54.4(8)
C12 Fe1 C14 C13 36.3(3)
C15 Fe1 C14 C10 79.3(3)
C13 Fe1 C14 C10 -117.8(4)
C16 Fe1 C14 C10 50.1(6)
C18 Fe1 C14 C10 160.9(3)
C19 Fe1 C14 C10 120.4(3)
C11 Fe1 C14 C10 -37.9(2)
C17 Fe1 C14 C10 -172.2(6)
C12 Fe1 C14 C10 -81.5(3)
C13 Fe1 C15 C19 50.6(6)
C14 Fe1 C15 C19 79.7(4)
C10 Fe1 C15 C19 121.9(4)
C16 Fe1 C15 C19 -118.6(5)
C18 Fe1 C15 C19 -37.7(4)
C11 Fe1 C15 C19 162.2(3)
C17 Fe1 C15 C19 -81.1(4)
C12 Fe1 C15 C19 -170.7(6)
C13 Fe1 C15 C16 169.2(4)
C14 Fe1 C15 C16 -161.7(3)
C10 Fe1 C15 C16 -119.5(3)
C18 Fe1 C15 C16 80.9(4)
C19 Fe1 C15 C16 118.6(5)
C11 Fe1 C15 C16 -79.2(4)
C17 Fe1 C15 C16 37.5(3)
C12 Fe1 C15 C16 -52.1(8)
C19 C15 C16 C17 0.6(6)
Fe1 C15 C16 C17 -60.2(4)
C19 C15 C16 Fe1 60.7(4)
C13 Fe1 C16 C15 -165.8(6)
C14 Fe1 C16 C15 41.1(7)
C10 Fe1 C16 C15 77.0(4)
C18 Fe1 C16 C15 -81.7(4)
C19 Fe1 C16 C15 -37.6(3)
C11 Fe1 C16 C15 120.0(4)
C17 Fe1 C16 C15 -119.4(5)
C12 Fe1 C16 C15 161.5(3)
C15 Fe1 C16 C17 119.4(5)
C13 Fe1 C16 C17 -46.4(9)
C14 Fe1 C16 C17 160.5(5)
C10 Fe1 C16 C17 -163.6(4)
C18 Fe1 C16 C17 37.7(4)
C19 Fe1 C16 C17 81.8(4)
C11 Fe1 C16 C17 -120.5(4)
C12 Fe1 C16 C17 -79.1(5)
C15 C16 C17 C18 0.2(6)
Fe1 C16 C17 C18 -59.2(4)
C15 C16 C17 Fe1 59.4(4)
C15 Fe1 C17 C18 81.1(4)
C13 Fe1 C17 C18 -77.2(5)
C14 Fe1 C17 C18 -35.7(9)
C10 Fe1 C17 C18 157.6(5)
C16 Fe1 C17 C18 118.6(6)
C19 Fe1 C17 C18 37.8(4)
C11 Fe1 C17 C18 -162.6(3)
C12 Fe1 C17 C18 -119.2(4)
C15 Fe1 C17 C16 -37.5(4)
C13 Fe1 C17 C16 164.1(4)
C14 Fe1 C17 C16 -154.4(6)
C10 Fe1 C17 C16 39.0(8)
C18 Fe1 C17 C16 -118.6(6)
C19 Fe1 C17 C16 -80.8(4)
C11 Fe1 C17 C16 78.8(5)
C12 Fe1 C17 C16 122.2(4)
C16 C17 C18 C19 -0.9(6)
Fe1 C17 C18 C19 -59.8(4)
C16 C17 C18 Fe1 58.9(4)
C15 Fe1 C18 C17 -81.9(4)
C13 Fe1 C18 C17 123.2(4)
C14 Fe1 C18 C17 166.9(4)
C10 Fe1 C18 C17 -155.2(6)
C16 Fe1 C18 C17 -38.0(4)
C19 Fe1 C18 C17 -119.1(6)
C11 Fe1 C18 C17 44.7(8)
C12 Fe1 C18 C17 81.4(5)
C15 Fe1 C18 C19 37.2(4)
C13 Fe1 C18 C19 -117.7(5)
C14 Fe1 C18 C19 -74.0(5)
C10 Fe1 C18 C19 -36.1(9)
C16 Fe1 C18 C19 81.1(5)
C11 Fe1 C18 C19 163.8(6)
C17 Fe1 C18 C19 119.1(6)
C12 Fe1 C18 C19 -159.5(4)
C16 C15 C19 C18 -1.1(6)
Fe1 C15 C19 C18 59.1(4)
C16 C15 C19 Fe1 -60.2(4)
C17 C18 C19 C15 1.3(6)
Fe1 C18 C19 C15 -58.9(4)
C17 C18 C19 Fe1 60.2(4)
C13 Fe1 C19 C15 -158.5(4)
C14 Fe1 C19 C15 -116.7(4)
C10 Fe1 C19 C15 -74.7(4)
C16 Fe1 C19 C15 38.1(3)
C18 Fe1 C19 C15 119.4(6)
C11 Fe1 C19 C15 -44.8(8)
C17 Fe1 C19 C15 82.0(4)
C12 Fe1 C19 C15 171.8(5)
C15 Fe1 C19 C18 -119.4(6)
C13 Fe1 C19 C18 82.1(5)
C14 Fe1 C19 C18 123.9(4)
C10 Fe1 C19 C18 165.9(4)
C16 Fe1 C19 C18 -81.3(5)
C11 Fe1 C19 C18 -164.2(6)
C17 Fe1 C19 C18 -37.4(4)
C12 Fe1 C19 C18 52.4(8)
C26 O2 C27A C28A 169.5(5)
C29A O3A C28A C27A 178.9(8)
O2 C27A C28A O3A 60.4(10)
C28A O3A C29A C30A -172.9(8)
O3A C29A C30A O4 -76.7(8)
C29A C30A O4 C31 178.0(5)
C43 C20 C21 C22 0.2(11)
C20 C21 C22 C23 -0.7(13)
C21 C22 C23 C24 0.6(12)
C25 O1 C24 C43 171.5(4)
C25 O1 C24 C23 -8.9(7)
C22 C23 C24 O1 -179.5(6)
C22 C23 C24 C43 0.0(9)
C24 O1 C25 C26 -178.0(4)
C27A O2 C26 C25 -99.9(5)
O1 C25 C26 O2 -70.2(5)
C30A O4 C31 C32 -12.3(7)
C30A O4 C31 C36 167.4(4)
O4 C31 C32 C33 -179.6(5)
C36 C31 C32 C33 0.7(8)
C31 C32 C33 C34 -0.7(10)
C32 C33 C34 C35 0.5(10)
C33 C34 C35 C36 -0.3(9)
C37 O5 C36 C35 12.4(6)
C37 O5 C36 C31 -167.5(4)
C34 C35 C36 O5 -179.6(5)
C34 C35 C36 C31 0.3(8)
C32 C31 C36 O5 179.4(4)
O4 C31 C36 O5 -0.4(6)
C32 C31 C36 C35 -0.5(7)
O4 C31 C36 C35 179.8(4)
C36 O5 C37 C38 179.0(4)
C39 O6 C38 C37 90.6(5)
O5 C37 C38 O6 71.5(5)
C38 O6 C39 C40 -166.3(4)
C41 O7 C40 C39 -170.0(4)
O6 C39 C40 O7 -57.8(5)
C40 O7 C41 C42 173.4(4)
C43 O8 C42 C41 175.7(4)
O7 C41 C42 O8 73.8(5)
C42 O8 C43 C24 -167.7(4)
C42 O8 C43 C20 13.1(7)
O1 C24 C43 O8 -0.1(6)
C23 C24 C43 O8 -179.7(4)
O1 C24 C43 C20 179.1(4)
C23 C24 C43 C20 -0.4(7)
C21 C20 C43 O8 179.5(5)
C21 C20 C43 C24 0.3(8)
